data_2214624
loop_
_publ_author_name
'Tang, Li-Juan'
'Liu, Wei-Wei'
'Qian, Bao-Hua'
'Wang, Ling'
'Wang, Da-Qi'

_publ_section_title (<i>E</i>)-4-[2-(2-Phenylindolizin-3-yl)-1-(1,2,4-triazol-1-yl)vinyl]benzonitrile
_journal_coeditor_code DN2219
_journal_issue 8
_journal_name_full 'Acta Crystallographica Section E'
_journal_page_first o3608
_journal_page_last o3608
_journal_paper_doi 10.1107/S1600536807035672
_journal_volume 63
_journal_year 2007
_chemical_formula_iupac 'C25 H17 N5'
_chemical_formula_moiety 'C25 H17 N5'
_chemical_formula_sum 'C25 H17 N5'
_chemical_formula_weight 387.44
_chemical_name_systematic
;
(E)-4-[2-(2-Phenylindolizin-3-yl)-1-(1,2,4-triazol-1-yl)vinyl]benzonitrile
;
_space_group_IT_number 2
_symmetry_cell_setting triclinic
_symmetry_space_group_name_Hall '-P 1'
_symmetry_space_group_name_H-M 'P -1'
_atom_sites_solution_hydrogens geom
_atom_sites_solution_primary direct
_atom_sites_solution_secondary difmap
_audit_creation_method SHELXL97
_cell_angle_alpha 83.381(5)
_cell_angle_beta 74.695(6)
_cell_angle_gamma 76.924(6)
_cell_formula_units_Z 2
_cell_length_a 9.947(5)
_cell_length_b 9.996(5)
_cell_length_c 10.833(5)
_cell_measurement_reflns_used 1975
_cell_measurement_temperature 298(2)
_cell_measurement_theta_max 27.07
_cell_measurement_theta_min 2.537
_cell_volume 1010.2(9)
_computing_cell_refinement 'SAINT (Bruker, 2000)'
_computing_data_collection 'SMART (Bruker, 2000)'
_computing_data_reduction SAINT
_computing_molecular_graphics 'SHELXTL (Bruker, 2000)'
_computing_publication_material SHELXTL
_computing_structure_refinement 'SHELXL97 (Sheldrick, 1997)'
_computing_structure_solution 'SHELXS97 (Sheldrick, 1997)'
_diffrn_ambient_temperature 298(2)
_diffrn_measured_fraction_theta_full 0.983
_diffrn_measured_fraction_theta_max 0.983
_diffrn_measurement_device_type 'Bruker SMART CCD area-detector'
_diffrn_measurement_method '\f and \w'
_diffrn_radiation_monochromator graphite
_diffrn_radiation_source 'fine-focus sealed tube'
_diffrn_radiation_type MoK\a
_diffrn_radiation_wavelength 0.71073
_diffrn_reflns_av_R_equivalents 0.0315
_diffrn_reflns_av_sigmaI/netI 0.0567
_diffrn_reflns_limit_h_max 11
_diffrn_reflns_limit_h_min -6
_diffrn_reflns_limit_k_max 11
_diffrn_reflns_limit_k_min -10
_diffrn_reflns_limit_l_max 12
_diffrn_reflns_limit_l_min -12
_diffrn_reflns_number 5230
_diffrn_reflns_theta_full 25.01
_diffrn_reflns_theta_max 25.01
_diffrn_reflns_theta_min 1.95
_exptl_absorpt_coefficient_mu 0.078
_exptl_absorpt_correction_T_max 0.9716
_exptl_absorpt_correction_T_min 0.9559
_exptl_absorpt_correction_type multi-scan
_exptl_absorpt_process_details '(SADABS; Bruker, 2000)'
_exptl_crystal_colour yellow
_exptl_crystal_density_diffrn 1.274
_exptl_crystal_density_method 'not measured'
_exptl_crystal_description prism
_exptl_crystal_F_000 404
_exptl_crystal_size_max 0.58
_exptl_crystal_size_mid 0.50
_exptl_crystal_size_min 0.37
_refine_diff_density_max 0.186
_refine_diff_density_min -0.190
_refine_ls_extinction_coef 0.036(4)
_refine_ls_extinction_expression Fc^*^=kFc[1+0.001xFc^2^\l^3^/sin(2\q)]^-1/4^
_refine_ls_extinction_method 'SHELXL97 (Sheldrick, 1997)'
_refine_ls_goodness_of_fit_ref 1.017
_refine_ls_hydrogen_treatment constr
_refine_ls_matrix_type full
_refine_ls_number_parameters 272
_refine_ls_number_reflns 3492
_refine_ls_number_restraints 0
_refine_ls_restrained_S_all 1.017
_refine_ls_R_factor_all 0.0708
_refine_ls_R_factor_gt 0.0435
_refine_ls_shift/su_max 0.000
_refine_ls_shift/su_mean 0.000
_refine_ls_structure_factor_coef Fsqd
_refine_ls_weighting_details 'calc w = 1/[\s^2^(Fo^2^)+(0.0476P)^2^+0.1782P] where P=(Fo^2^+2Fc^2^)/3'
_refine_ls_weighting_scheme calc
_refine_ls_wR_factor_gt 0.1035
_refine_ls_wR_factor_ref 0.1217
_reflns_number_gt 2413
_reflns_number_total 3492
_reflns_threshold_expression I>2\s(I)
_cod_data_source_file dn2219.cif
_cod_data_source_block I
_cod_database_code 2214624
_cod_database_fobs_code 2214624

loop_
_symmetry_equiv_pos_as_xyz
'x, y, z'
'-x, -y, -z'

loop_
_atom_site_type_symbol
_atom_site_label
_atom_site_fract_x
_atom_site_fract_y
_atom_site_fract_z
_atom_site_U_iso_or_equiv
_atom_site_adp_type
_atom_site_calc_flag
_atom_site_refinement_flags
_atom_site_occupancy
N N1 0.38641(16) 0.43743(16) 0.64233(14) 0.0410(4) Uani d . 1
N N2 -0.03197(16) 0.79181(15) 0.73271(14) 0.0399(4) Uani d . 1
N N3 -0.16952(17) 0.78722(18) 0.79478(16) 0.0508(5) Uani d . 1
N N4 -0.1620(2) 0.9431(2) 0.62648(18) 0.0661(6) Uani d . 1
N N5 0.0589(3) 0.6483(3) 1.4102(2) 0.0964(8) Uani d . 1
C C1 0.3291(2) 0.56631(19) 0.68966(17) 0.0400(5) Uani d . 1
C C2 0.4254(2) 0.5964(2) 0.75032(17) 0.0423(5) Uani d . 1
C C3 0.5397(2) 0.4840(2) 0.74142(19) 0.0499(5) Uani d . 1
H H3 0.6183 0.4772 0.7746 0.060 Uiso calc R 1
C C4 0.5164(2) 0.3841(2) 0.67480(18) 0.0463(5) Uani d . 1
C C5 0.5885(2) 0.2513(2) 0.63865(19) 0.0549(6) Uani d . 1
H H5 0.6766 0.2148 0.6561 0.066 Uiso calc R 1
C C6 0.5305(3) 0.1764(2) 0.5786(2) 0.0612(6) Uani d . 1
H H6 0.5774 0.0875 0.5571 0.073 Uiso calc R 1
C C7 0.3985(3) 0.2329(2) 0.5484(2) 0.0604(6) Uani d . 1
H H7 0.3598 0.1814 0.5059 0.072 Uiso calc R 1
C C8 0.3282(2) 0.3609(2) 0.58079(18) 0.0504(5) Uani d . 1
H H8 0.2408 0.3971 0.5616 0.060 Uiso calc R 1
C C9 0.4068(2) 0.7238(2) 0.81463(18) 0.0438(5) Uani d . 1
C C10 0.4369(2) 0.7183(2) 0.9333(2) 0.0583(6) Uani d . 1
H H10 0.4740 0.6339 0.9700 0.070 Uiso calc R 1
C C11 0.4124(3) 0.8362(3) 0.9976(2) 0.0713(7) Uani d . 1
H H11 0.4323 0.8304 1.0774 0.086 Uiso calc R 1
C C12 0.3592(3) 0.9612(3) 0.9449(2) 0.0681(7) Uani d . 1
H H12 0.3408 1.0401 0.9895 0.082 Uiso calc R 1
C C13 0.3329(2) 0.9699(2) 0.8258(2) 0.0580(6) Uani d . 1
H H13 0.3001 1.0553 0.7883 0.070 Uiso calc R 1
C C14 0.3552(2) 0.8519(2) 0.76121(19) 0.0486(5) Uani d . 1
H H14 0.3353 0.8586 0.6812 0.058 Uiso calc R 1
C C15 0.1904(2) 0.64008(19) 0.67592(18) 0.0424(5) Uani d . 1
H H15 0.1724 0.6450 0.5954 0.051 Uiso calc R 1
C C16 0.08603(19) 0.70170(18) 0.76966(17) 0.0370(4) Uani d . 1
C C17 0.08146(18) 0.69058(19) 0.90751(17) 0.0369(4) Uani d . 1
C C18 0.13747(19) 0.5670(2) 0.96614(18) 0.0417(5) Uani d . 1
H H18 0.1789 0.4909 0.9172 0.050 Uiso calc R 1
C C19 0.1329(2) 0.5549(2) 1.09464(19) 0.0468(5) Uani d . 1
H H19 0.1705 0.4713 1.1322 0.056 Uiso calc R 1
C C20 0.0721(2) 0.6680(2) 1.16816(18) 0.0486(5) Uani d . 1
C C21 0.0155(2) 0.7910(2) 1.11187(19) 0.0546(6) Uani d . 1
H H21 -0.0254 0.8669 1.1611 0.066 Uiso calc R 1
C C22 0.0191(2) 0.8026(2) 0.98321(19) 0.0482(5) Uani d . 1
H H22 -0.0206 0.8859 0.9465 0.058 Uiso calc R 1
C C23 -0.2408(2) 0.8792(2) 0.7270(2) 0.0556(6) Uani d . 1
H H23 -0.3398 0.8993 0.7468 0.067 Uiso calc R 1
C C24 -0.0326(2) 0.8845(2) 0.6342(2) 0.0561(6) Uani d . 1
H H24 0.0492 0.9052 0.5776 0.067 Uiso calc R 1
C C25 0.0644(2) 0.6565(3) 1.3034(2) 0.0658(7) Uani d . 1

loop_
_atom_site_aniso_label
_atom_site_aniso_U_11
_atom_site_aniso_U_22
_atom_site_aniso_U_33
_atom_site_aniso_U_12
_atom_site_aniso_U_13
_atom_site_aniso_U_23
N1 0.0360(9) 0.0447(10) 0.0383(9) -0.0013(7) -0.0068(7) -0.0048(7)
N2 0.0330(9) 0.0432(9) 0.0408(9) -0.0017(7) -0.0115(7) 0.0018(7)
N3 0.0307(9) 0.0608(11) 0.0566(10) -0.0058(8) -0.0096(8) 0.0046(8)
N4 0.0479(12) 0.0727(13) 0.0618(12) 0.0113(10) -0.0141(9) 0.0143(10)
N5 0.0971(19) 0.151(2) 0.0522(13) -0.0378(17) -0.0296(13) 0.0002(14)
C1 0.0368(11) 0.0423(11) 0.0380(10) -0.0016(9) -0.0093(8) -0.0038(8)
C2 0.0350(11) 0.0489(12) 0.0428(11) -0.0081(9) -0.0110(9) 0.0000(9)
C3 0.0347(11) 0.0577(13) 0.0570(13) -0.0046(10) -0.0177(10) 0.0032(10)
C4 0.0359(11) 0.0483(12) 0.0469(11) 0.0012(9) -0.0072(9) 0.0027(9)
C5 0.0447(13) 0.0532(13) 0.0533(13) 0.0061(11) -0.0049(10) 0.0028(10)
C6 0.0712(17) 0.0484(13) 0.0506(13) 0.0065(12) -0.0067(12) -0.0057(10)
C7 0.0732(17) 0.0543(14) 0.0503(13) -0.0062(12) -0.0112(11) -0.0128(10)
C8 0.0496(13) 0.0571(13) 0.0438(11) -0.0064(11) -0.0126(10) -0.0069(10)
C9 0.0319(11) 0.0544(13) 0.0459(11) -0.0135(9) -0.0075(9) -0.0013(9)
C10 0.0631(15) 0.0640(15) 0.0586(14) -0.0280(12) -0.0241(11) 0.0048(11)
C11 0.0860(19) 0.087(2) 0.0572(14) -0.0423(16) -0.0224(13) -0.0077(14)
C12 0.0664(16) 0.0744(18) 0.0677(16) -0.0329(14) 0.0001(13) -0.0241(13)
C13 0.0459(13) 0.0517(13) 0.0718(16) -0.0155(11) -0.0001(11) -0.0074(11)
C14 0.0384(12) 0.0563(14) 0.0497(12) -0.0110(10) -0.0071(9) -0.0036(10)
C15 0.0399(11) 0.0480(12) 0.0408(11) -0.0029(9) -0.0168(9) -0.0050(9)
C16 0.0321(10) 0.0386(10) 0.0419(10) -0.0060(8) -0.0135(8) -0.0004(8)
C17 0.0278(10) 0.0433(11) 0.0406(10) -0.0096(8) -0.0097(8) 0.0010(8)
C18 0.0357(11) 0.0440(11) 0.0478(11) -0.0118(9) -0.0135(9) 0.0021(9)
C19 0.0415(12) 0.0531(13) 0.0519(12) -0.0187(10) -0.0212(10) 0.0134(10)
C20 0.0408(12) 0.0694(15) 0.0412(11) -0.0210(11) -0.0140(9) 0.0029(10)
C21 0.0535(14) 0.0615(14) 0.0487(12) -0.0068(11) -0.0120(10) -0.0134(10)
C22 0.0476(13) 0.0459(12) 0.0496(12) -0.0021(10) -0.0162(10) -0.0021(9)
C23 0.0345(12) 0.0652(14) 0.0609(14) 0.0055(11) -0.0160(10) 0.0010(11)
C24 0.0452(13) 0.0592(13) 0.0532(13) 0.0027(11) -0.0114(10) 0.0120(11)
C25 0.0553(15) 0.098(2) 0.0529(14) -0.0252(13) -0.0229(12) 0.0029(13)

loop_
_atom_type_symbol
_atom_type_description
_atom_type_scat_dispersion_real
_atom_type_scat_dispersion_imag
_atom_type_scat_source
C C 0.0033 0.0016 'International Tables Vol C Tables 4.2.6.8 and 6.1.1.4'
H H 0.0000 0.0000 'International Tables Vol C Tables 4.2.6.8 and 6.1.1.4'
N N 0.0061 0.0033 'International Tables Vol C Tables 4.2.6.8 and 6.1.1.4'

loop_
_geom_angle_atom_site_label_1
_geom_angle_atom_site_label_2
_geom_angle_atom_site_label_3
_geom_angle
C8 N1 C1 128.76(17)
C8 N1 C4 121.32(17)
C1 N1 C4 109.75(16)
C24 N2 N3 108.51(16)
C24 N2 C16 129.20(17)
N3 N2 C16 122.18(15)
C23 N3 N2 102.02(16)
C24 N4 C23 101.48(18)
N1 C1 C2 107.01(16)
N1 C1 C15 120.65(17)
C2 C1 C15 132.28(18)
C1 C2 C3 108.12(18)
C1 C2 C9 125.41(17)
C3 C2 C9 126.46(18)
C4 C3 C2 108.75(17)
C4 C3 H3 125.6
C2 C3 H3 125.6
C3 C4 N1 106.36(17)
C3 C4 C5 135.6(2)
N1 C4 C5 118.1(2)
C6 C5 C4 120.3(2)
C6 C5 H5 119.8
C4 C5 H5 119.8
C5 C6 C7 120.1(2)
C5 C6 H6 120.0
C7 C6 H6 120.0
C8 C7 C6 120.6(2)
C8 C7 H7 119.7
C6 C7 H7 119.7
C7 C8 N1 119.5(2)
C7 C8 H8 120.2
N1 C8 H8 120.2
C10 C9 C14 118.0(2)
C10 C9 C2 120.40(18)
C14 C9 C2 121.62(18)
C11 C10 C9 120.9(2)
C11 C10 H10 119.6
C9 C10 H10 119.6
C12 C11 C10 120.5(2)
C12 C11 H11 119.7
C10 C11 H11 119.7
C11 C12 C13 119.6(2)
C11 C12 H12 120.2
C13 C12 H12 120.2
C12 C13 C14 120.3(2)
C12 C13 H13 119.9
C14 C13 H13 119.9
C13 C14 C9 120.7(2)
C13 C14 H14 119.7
C9 C14 H14 119.7
C16 C15 C1 125.28(17)
C16 C15 H15 117.4
C1 C15 H15 117.4
C15 C16 N2 116.93(16)
C15 C16 C17 127.03(17)
N2 C16 C17 116.00(15)
C18 C17 C22 118.07(17)
C18 C17 C16 120.82(17)
C22 C17 C16 121.10(16)
C19 C18 C17 121.42(19)
C19 C18 H18 119.3
C17 C18 H18 119.3
C18 C19 C20 119.70(18)
C18 C19 H19 120.2
C20 C19 H19 120.2
C21 C20 C19 119.68(18)
C21 C20 C25 119.9(2)
C19 C20 C25 120.4(2)
C20 C21 C22 120.5(2)
C20 C21 H21 119.7
C22 C21 H21 119.7
C21 C22 C17 120.59(19)
C21 C22 H22 119.7
C17 C22 H22 119.7
N3 C23 N4 115.99(19)
N3 C23 H23 122.0
N4 C23 H23 122.0
N4 C24 N2 112.00(19)
N4 C24 H24 124.0
N2 C24 H24 124.0
N5 C25 C20 179.4(3)

loop_
_geom_bond_atom_site_label_1
_geom_bond_atom_site_label_2
_geom_bond_distance
N1 C8 1.374(3)
N1 C1 1.383(2)
N1 C4 1.402(2)
N2 C24 1.330(2)
N2 N3 1.364(2)
N2 C16 1.427(2)
N3 C23 1.308(2)
N4 C24 1.308(3)
N4 C23 1.351(3)
N5 C25 1.138(3)
C1 C2 1.395(3)
C1 C15 1.446(3)
C2 C3 1.397(3)
C2 C9 1.474(3)
C3 C4 1.390(3)
C3 H3 0.9300
C4 C5 1.403(3)
C5 C6 1.350(3)
C5 H5 0.9300
C6 C7 1.413(3)
C6 H6 0.9300
C7 C8 1.348(3)
C7 H7 0.9300
C8 H8 0.9300
C9 C10 1.387(3)
C9 C14 1.388(3)
C10 C11 1.380(3)
C10 H10 0.9300
C11 C12 1.365(3)
C11 H11 0.9300
C12 C13 1.371(3)
C12 H12 0.9300
C13 C14 1.386(3)
C13 H13 0.9300
C14 H14 0.9300
C15 C16 1.337(3)
C15 H15 0.9300
C16 C17 1.474(3)
C17 C18 1.391(2)
C17 C22 1.393(3)
C18 C19 1.373(3)
C18 H18 0.9300
C19 C20 1.386(3)
C19 H19 0.9300
C20 C21 1.377(3)
C20 C25 1.439(3)
C21 C22 1.377(3)
C21 H21 0.9300
C22 H22 0.9300
C23 H23 0.9300
C24 H24 0.9300

loop_
_geom_hbond_atom_site_label_D
_geom_hbond_atom_site_label_H
_geom_hbond_atom_site_label_A
_geom_hbond_site_symmetry_A
_geom_hbond_distance_DH
_geom_hbond_distance_HA
_geom_hbond_distance_DA
_geom_hbond_angle_DHA
C15 H15 N5 1_554 0.93 2.54 3.448(3) 164.8
C19 H19 N3 2_567 0.93 2.62 3.462(3) 151.7
C24 H24 N4 2_576 0.93 2.67 3.492(3) 147.6

loop_
_cod_related_entry_id
_cod_related_entry_database
_cod_related_entry_code
1 ChemSpider 30655291
